data_2019893
loop_
_publ_author_name
'Farka\<sov\'a, Nela'
'\<Cern\'ak, Juraj'
'Falvello, Larry R.'
'Orend\'a\<c, Martin'
'Bo\<ca, Roman'

_publ_section_title
;
 Synthesis, crystal structure and magnetic properties of
 (acetato-\k^2^<i>O</i>,<i>O</i>')bis(5,5'-dimethyl-2,2'-bipyridine-\k^2^<i>N</i>,<i>N</i>')nickel(II)
 perchlorate monohydrate
;
_journal_coeditor_code KY3074
_journal_issue 4
_journal_name_full 'Acta Crystallographica Section C'
_journal_page_first
;
;
_journal_paper_doi 10.1107/S2053229615003952
_journal_volume 71
_journal_year 2015
_chemical_formula_iupac '[Ni (C2 H3 O2) (C12 H12 N2)2] Cl O4, H2 O'
_chemical_formula_moiety 'C26 H27 N4 Ni O2 +, Cl O4 -, H2 O'
_chemical_formula_sum 'C26 H29 Cl N4 Ni O7'
_chemical_formula_weight 603.69
_chemical_name_systematic
'(Acetato-\k^2^<i>O</i>,<i>O</i>')bis(5,5'-dimethyl-2,2'-bipyridine-\k^2^<i>N</i>,<i>N</i>')nickel(II) perchlorate monohydrate'
_space_group_crystal_system triclinic
_space_group_IT_number 2
_space_group_name_Hall '-P 1'
_space_group_name_H-M_alt 'P -1'
_symmetry_space_group_name_Hall '-P 1'
_symmetry_space_group_name_H-M 'P -1'
_atom_sites_solution_hydrogens mixed
_atom_sites_solution_primary direct
_audit_creation_method SHELXL-2014/7
_cell_angle_alpha 66.319(2)
_cell_angle_beta 78.224(2)
_cell_angle_gamma 69.035(2)
_cell_formula_units_Z 2
_cell_length_a 10.8804(3)
_cell_length_b 11.4335(3)
_cell_length_c 12.5387(3)
_cell_measurement_reflns_used 16444
_cell_measurement_temperature 110.0(10)
_cell_measurement_theta_max 30.684
_cell_measurement_theta_min 4.201
_cell_volume 1330.59(7)
_computing_cell_refinement
;
CrysAlis PRO (Agilent, 2011)
;
_computing_data_collection
;
CrysAlis PRO (Agilent, 2011)
;
_computing_data_reduction
;
CrysAlis PRO (Agilent, 2011)
;
_computing_molecular_graphics
;
DIAMOND (Brandenburg, 2007)
;
_computing_publication_material
;
publCIF (Westrip, 2010)
;
_computing_structure_refinement
;
SHELXL2014 (Sheldrick, 2015)
;
_computing_structure_solution
;
SIR97 (Altomare <i>et al.</i>,  1994)
;
_diffrn_ambient_temperature 110.0(10)
_diffrn_detector_area_resol_mean 16.0655
_diffrn_measured_fraction_theta_full 0.995
_diffrn_measured_fraction_theta_max 0.996
_diffrn_measurement_device_type 'Agilent Xcalibur Sapphire3'
_diffrn_measurement_method '\w scans'
_diffrn_radiation_type MoK\a
_diffrn_radiation_wavelength 0.71073
_diffrn_reflns_av_R_equivalents 0.0348
_diffrn_reflns_limit_h_max 14
_diffrn_reflns_limit_h_min -14
_diffrn_reflns_limit_k_max 14
_diffrn_reflns_limit_k_min -14
_diffrn_reflns_limit_l_max 16
_diffrn_reflns_limit_l_min -16
_diffrn_reflns_number 31626
_diffrn_reflns_theta_full 25.242
_diffrn_reflns_theta_max 27.499
_diffrn_reflns_theta_min 4.209
_exptl_absorpt_coefficient_mu 0.882
_exptl_absorpt_correction_T_max 1.0000
_exptl_absorpt_correction_T_min 0.8554
_exptl_absorpt_correction_type multi-scan
_exptl_absorpt_process_details
;
(CrysAlis PRO; Agilent, 2011)
;
_exptl_crystal_colour violet
_exptl_crystal_density_diffrn 1.507
_exptl_crystal_description plate
_exptl_crystal_F_000 628
_exptl_crystal_size_max 0.20
_exptl_crystal_size_mid 0.14
_exptl_crystal_size_min 0.07
_refine_diff_density_max 0.720
_refine_diff_density_min -0.448
_refine_ls_extinction_method none
_refine_ls_goodness_of_fit_ref 1.079
_refine_ls_hydrogen_treatment mixed
_refine_ls_matrix_type full
_refine_ls_number_parameters 370
_refine_ls_number_reflns 6083
_refine_ls_number_restraints 12
_refine_ls_restrained_S_all 1.078
_refine_ls_R_factor_all 0.0415
_refine_ls_R_factor_gt 0.0357
_refine_ls_shift/su_max 0.001
_refine_ls_shift/su_mean 0.000
_refine_ls_structure_factor_coef Fsqd
_refine_ls_weighting_details 'w=1/[\s^2^(Fo^2^)+(0.0376P)^2^+1.5035P] where P=(Fo^2^+2Fc^2^)/3'
_refine_ls_weighting_scheme calc
_refine_ls_wR_factor_gt 0.0898
_refine_ls_wR_factor_ref 0.0930
_reflns_number_gt 5416
_reflns_number_total 6083
_reflns_threshold_expression I>2\s(I)
_cod_data_source_file ky3074sup1.cif
_cod_data_source_block I
_cod_database_code 2019893
_cod_database_fobs_code 2019893
_shelx_space_group_comment
;
The symmetry employed for this shelxl refinement is uniquely defined
by the following loop, which should always be used as a source of
symmetry information in preference to the above space-group names.
They are only intended as comments.
;
_shelx_estimated_absorpt_t_min 0.843
_shelx_estimated_absorpt_t_max 0.941

loop_
_space_group_symop_operation_xyz
'x, y, z'
'-x, -y, -z'

loop_
_atom_site_type_symbol
_atom_site_label
_atom_site_fract_x
_atom_site_fract_y
_atom_site_fract_z
_atom_site_U_iso_or_equiv
_atom_site_adp_type
_atom_site_calc_flag
_atom_site_occupancy
Ni Ni1 0.74173(2) 0.00664(2) 0.73994(2) 0.01468(8) Uani d 1
Cl Cl1 0.77635(5) 0.49449(5) 0.76694(4) 0.02327(12) Uani d 1
O O1 0.65942(14) 0.02326(15) 0.59259(12) 0.0201(3) Uani d 1
O O2 0.55764(14) 0.15889(15) 0.68879(13) 0.0221(3) Uani d 1
O O3 0.76577(19) 0.50234(18) 0.88070(14) 0.0355(4) Uani d 1
O O4 0.68946(19) 0.42413(19) 0.76736(17) 0.0392(4) Uani d 1
O O5 0.73810(17) 0.62781(16) 0.68170(14) 0.0306(4) Uani d 1
O O6 0.90982(17) 0.42330(19) 0.73845(15) 0.0359(4) Uani d 1
O O7A 0.4688(4) 0.4515(5) 0.6443(5) 0.0750(11) Uani d 0.670(5)
H H1W 0.529(3) 0.4774(18) 0.659(4) 0.113 Uiso d 1
H H2W 0.510(4) 0.3641(12) 0.668(6) 0.113 Uiso d 0.670(5)
O O7B 0.4626(9) 0.5364(10) 0.6152(10) 0.0750(11) Uani d 0.330(5)
H H3W 0.507(7) 0.545(12) 0.546(2) 0.113 Uiso d 0.330(5)
N N1 0.85437(17) 0.12639(17) 0.63477(14) 0.0168(3) Uani d 1
N N2 0.92407(16) -0.13710(17) 0.73759(14) 0.0162(3) Uani d 1
N N3 0.75971(16) 0.02205(16) 0.89466(14) 0.0162(3) Uani d 1
N N4 0.64260(16) -0.12145(17) 0.85625(14) 0.0166(3) Uani d 1
C C1 0.9822(2) 0.0611(2) 0.61426(17) 0.0177(4) Uani d 1
C C2 1.0686(2) 0.1309(2) 0.54360(18) 0.0222(4) Uani d 1
H H2 1.1585 0.0840 0.5300 0.027 Uiso calc 1
C C3 1.0219(2) 0.2696(2) 0.49320(18) 0.0241(4) Uani d 1
H H3 1.0802 0.3184 0.4452 0.029 Uiso calc 1
C C4 0.8900(2) 0.3377(2) 0.51278(18) 0.0222(4) Uani d 1
C C5 0.8108(2) 0.2602(2) 0.58515(17) 0.0207(4) Uani d 1
H H5 0.7205 0.3048 0.6002 0.025 Uiso calc 1
C C6 0.8331(3) 0.4873(2) 0.4580(2) 0.0294(5) Uani d 1
H H6A 0.8079 0.5267 0.5188 0.044 Uiso calc 1
H H6B 0.7550 0.5090 0.4178 0.044 Uiso calc 1
H H6C 0.8991 0.5239 0.4017 0.044 Uiso calc 1
C C7 1.02135(19) -0.0865(2) 0.67171(16) 0.0168(4) Uani d 1
C C8 1.1489(2) -0.1704(2) 0.66115(18) 0.0216(4) Uani d 1
H H8 1.2157 -0.1342 0.6128 0.026 Uiso calc 1
C C9 1.1772(2) -0.3071(2) 0.72177(19) 0.0229(4) Uani d 1
H H9 1.2640 -0.3650 0.7151 0.027 Uiso calc 1
C C10 1.0794(2) -0.3602(2) 0.79243(18) 0.0219(4) Uani d 1
C C11 0.9534(2) -0.2700(2) 0.79509(17) 0.0185(4) Uani d 1
H H11 0.8843 -0.3047 0.8402 0.022 Uiso calc 1
C C12 1.1083(2) -0.5075(2) 0.8643(2) 0.0299(5) Uani d 1
H H12A 1.1657 -0.5600 0.8175 0.045 Uiso calc 1
H H12B 1.0255 -0.5299 0.8889 0.045 Uiso calc 1
H H12C 1.1526 -0.5286 0.9334 0.045 Uiso calc 1
C C13 0.70751(19) -0.0578(2) 0.99095(17) 0.0171(4) Uani d 1
C C14 0.7201(2) -0.0656(2) 1.10211(18) 0.0226(4) Uani d 1
H H14 0.6832 -0.1225 1.1692 0.027 Uiso calc 1
C C15 0.7874(2) 0.0109(2) 1.11331(18) 0.0232(4) Uani d 1
H H15 0.7978 0.0055 1.1887 0.028 Uiso calc 1
C C16 0.8397(2) 0.0957(2) 1.01468(18) 0.0191(4) Uani d 1
C C17 0.82251(19) 0.0968(2) 0.90710(17) 0.0176(4) Uani d 1
H H17 0.8574 0.1539 0.8386 0.021 Uiso calc 1
C C18 0.9108(2) 0.1835(2) 1.02124(19) 0.0229(4) Uani d 1
H H18A 0.8465 0.2680 1.0244 0.034 Uiso calc 1
H H18B 0.9721 0.2024 0.9520 0.034 Uiso calc 1
H H18C 0.9601 0.1374 1.0916 0.034 Uiso calc 1
C C19 0.63658(19) -0.13402(19) 0.96885(17) 0.0172(4) Uani d 1
C C20 0.5661(2) -0.2118(2) 1.05512(18) 0.0212(4) Uani d 1
H H20 0.5623 -0.2199 1.1341 0.025 Uiso calc 1
C C21 0.5013(2) -0.2776(2) 1.02487(19) 0.0232(4) Uani d 1
H H21 0.4531 -0.3315 1.0833 0.028 Uiso calc 1
C C22 0.5069(2) -0.2646(2) 0.90901(19) 0.0213(4) Uani d 1
C C23 0.57996(19) -0.1856(2) 0.82881(19) 0.0203(4) Uani d 1
H H23 0.5858 -0.1765 0.7494 0.024 Uiso calc 1
C C24 0.4363(2) -0.3307(2) 0.8704(2) 0.0282(5) Uani d 1
H H24A 0.3629 -0.2622 0.8245 0.042 Uiso calc 1
H H24B 0.4022 -0.3937 0.9390 0.042 Uiso calc 1
H H24C 0.4979 -0.3795 0.8223 0.042 Uiso calc 1
C C25 0.5617(2) 0.1188(2) 0.60673(18) 0.0217(4) Uani d 1
C C26 0.4511(3) 0.1848(3) 0.5268(3) 0.0453(7) Uani d 1
H H26A 0.4684 0.2620 0.4615 0.068 Uiso calc 1
H H26B 0.3679 0.2152 0.5701 0.068 Uiso calc 1
H H26C 0.4449 0.1203 0.4967 0.068 Uiso calc 1

loop_
_atom_site_aniso_label
_atom_site_aniso_U_11
_atom_site_aniso_U_22
_atom_site_aniso_U_33
_atom_site_aniso_U_12
_atom_site_aniso_U_13
_atom_site_aniso_U_23
Ni1 0.01446(13) 0.01728(13) 0.01351(13) -0.00572(10) 0.00119(9) -0.00706(10)
Cl1 0.0257(3) 0.0222(2) 0.0203(2) -0.0080(2) 0.00409(19) -0.00808(19)
O1 0.0197(7) 0.0241(7) 0.0181(7) -0.0062(6) -0.0011(5) -0.0097(6)
O2 0.0194(7) 0.0261(8) 0.0213(7) -0.0040(6) -0.0003(6) -0.0123(6)
O3 0.0440(10) 0.0332(9) 0.0217(8) -0.0017(8) -0.0011(7) -0.0119(7)
O4 0.0421(11) 0.0382(10) 0.0480(11) -0.0267(9) 0.0166(8) -0.0230(9)
O5 0.0352(9) 0.0258(8) 0.0244(8) -0.0097(7) 0.0003(7) -0.0037(7)
O6 0.0278(9) 0.0414(10) 0.0313(9) -0.0017(8) 0.0034(7) -0.0164(8)
O7A 0.0502(19) 0.052(2) 0.114(3) -0.005(2) -0.020(2) -0.023(3)
O7B 0.0502(19) 0.052(2) 0.114(3) -0.005(2) -0.020(2) -0.023(3)
N1 0.0191(8) 0.0200(8) 0.0139(8) -0.0081(7) 0.0009(6) -0.0077(6)
N2 0.0164(8) 0.0209(8) 0.0140(7) -0.0061(7) -0.0003(6) -0.0090(6)
N3 0.0155(8) 0.0173(8) 0.0149(8) -0.0035(6) 0.0002(6) -0.0071(6)
N4 0.0148(8) 0.0178(8) 0.0177(8) -0.0055(6) 0.0013(6) -0.0077(6)
C1 0.0185(9) 0.0248(10) 0.0140(9) -0.0093(8) 0.0012(7) -0.0101(8)
C2 0.0202(10) 0.0319(11) 0.0212(10) -0.0140(9) 0.0033(8) -0.0133(9)
C3 0.0302(11) 0.0311(12) 0.0196(10) -0.0202(10) 0.0047(8) -0.0112(9)
C4 0.0334(12) 0.0231(10) 0.0160(9) -0.0150(9) 0.0006(8) -0.0085(8)
C5 0.0263(11) 0.0199(10) 0.0179(9) -0.0093(8) 0.0036(8) -0.0093(8)
C6 0.0421(14) 0.0236(11) 0.0250(11) -0.0159(10) 0.0017(10) -0.0082(9)
C7 0.0163(9) 0.0243(10) 0.0139(9) -0.0070(8) -0.0002(7) -0.0107(8)
C8 0.0162(10) 0.0320(11) 0.0216(10) -0.0077(8) 0.0014(8) -0.0156(9)
C9 0.0164(10) 0.0288(11) 0.0254(11) -0.0004(8) -0.0040(8) -0.0163(9)
C10 0.0237(10) 0.0238(10) 0.0198(10) -0.0019(8) -0.0066(8) -0.0118(8)
C11 0.0205(10) 0.0208(10) 0.0152(9) -0.0057(8) -0.0010(7) -0.0083(8)
C12 0.0324(12) 0.0227(11) 0.0282(12) 0.0012(9) -0.0061(9) -0.0095(9)
C13 0.0162(9) 0.0164(9) 0.0164(9) -0.0025(7) -0.0007(7) -0.0061(7)
C14 0.0273(11) 0.0231(10) 0.0153(9) -0.0073(9) -0.0004(8) -0.0059(8)
C15 0.0268(11) 0.0248(11) 0.0166(9) -0.0022(9) -0.0042(8) -0.0097(8)
C16 0.0164(9) 0.0196(10) 0.0217(10) 0.0002(8) -0.0043(7) -0.0113(8)
C17 0.0160(9) 0.0194(9) 0.0183(9) -0.0044(8) -0.0001(7) -0.0091(8)
C18 0.0228(10) 0.0251(11) 0.0254(11) -0.0044(9) -0.0052(8) -0.0146(9)
C19 0.0147(9) 0.0156(9) 0.0181(9) -0.0018(7) 0.0002(7) -0.0060(7)
C20 0.0210(10) 0.0183(10) 0.0189(10) -0.0039(8) 0.0019(8) -0.0045(8)
C21 0.0195(10) 0.0181(10) 0.0266(11) -0.0064(8) 0.0043(8) -0.0050(8)
C22 0.0147(9) 0.0184(10) 0.0306(11) -0.0044(8) 0.0010(8) -0.0104(8)
C23 0.0152(9) 0.0223(10) 0.0279(11) -0.0068(8) 0.0035(8) -0.0150(9)
C24 0.0227(11) 0.0275(12) 0.0397(13) -0.0126(9) 0.0026(9) -0.0155(10)
C25 0.0211(10) 0.0234(10) 0.0208(10) -0.0060(8) -0.0027(8) -0.0083(8)
C26 0.0394(15) 0.0483(16) 0.0450(16) 0.0106(13) -0.0238(12) -0.0248(13)

loop_
_atom_type_symbol
_atom_type_description
_atom_type_scat_dispersion_real
_atom_type_scat_dispersion_imag
_atom_type_scat_source
C C 0.0033 0.0016 'International Tables Vol C Tables 4.2.6.8 and 6.1.1.4'
H H 0.0000 0.0000 'International Tables Vol C Tables 4.2.6.8 and 6.1.1.4'
N N 0.0061 0.0033 'International Tables Vol C Tables 4.2.6.8 and 6.1.1.4'
O O 0.0106 0.0060 'International Tables Vol C Tables 4.2.6.8 and 6.1.1.4'
Cl Cl 0.1484 0.1585 'International Tables Vol C Tables 4.2.6.8 and 6.1.1.4'
Ni Ni 0.3393 1.1124 'International Tables Vol C Tables 4.2.6.8 and 6.1.1.4'

loop_
_geom_angle_atom_site_label_1
_geom_angle_atom_site_label_2
_geom_angle_atom_site_label_3
_geom_angle
_geom_angle_publ_flag
N1 Ni1 N4 174.56(7) y
N1 Ni1 N3 96.73(6) y
N4 Ni1 N3 79.38(7) y
N1 Ni1 N2 79.39(7) y
N4 Ni1 N2 97.14(7) y
N3 Ni1 N2 95.96(6) y
N1 Ni1 O1 91.24(6) y
N4 Ni1 O1 93.59(6) y
N3 Ni1 O1 161.67(6) y
N2 Ni1 O1 101.73(6) y
N1 Ni1 O2 94.43(6) y
N4 Ni1 O2 90.06(6) y
N3 Ni1 O2 100.94(6) y
N2 Ni1 O2 162.60(6) y
O1 Ni1 O2 61.87(5) y
O5 Cl1 O6 109.97(11) ?
O5 Cl1 O4 109.19(12) ?
O6 Cl1 O4 109.06(11) ?
O5 Cl1 O3 109.09(10) ?
O6 Cl1 O3 110.19(11) ?
O4 Cl1 O3 109.33(11) ?
C25 O1 Ni1 89.58(12) ?
C25 O2 Ni1 88.80(12) ?
H1W O7A H2W 98.5(17) ?
H1W O7A H3W 69(5) ?
H2W O7A H3W 124(6) ?
H1W O7B H3W 97.8(18) ?
C5 N1 C1 119.03(18) ?
C5 N1 Ni1 125.46(14) ?
C1 N1 Ni1 115.50(13) ?
C11 N2 C7 118.74(17) ?
C11 N2 Ni1 126.94(14) ?
C7 N2 Ni1 114.31(13) ?
C17 N3 C13 118.81(17) ?
C17 N3 Ni1 126.39(13) ?
C13 N3 Ni1 114.70(13) ?
C23 N4 C19 118.94(17) ?
C23 N4 Ni1 125.64(14) ?
C19 N4 Ni1 115.33(13) ?
N1 C1 C2 121.08(19) ?
N1 C1 C7 115.29(17) ?
C2 C1 C7 123.63(19) ?
C3 C2 C1 119.2(2) ?
C3 C2 H2 120.4 ?
C1 C2 H2 120.4 ?
C2 C3 C4 120.20(19) ?
C2 C3 H3 119.9 ?
C4 C3 H3 119.9 ?
C5 C4 C3 116.8(2) ?
C5 C4 C6 120.6(2) ?
C3 C4 C6 122.6(2) ?
N1 C5 C4 123.7(2) ?
N1 C5 H5 118.2 ?
C4 C5 H5 118.2 ?
C4 C6 H6A 109.5 ?
C4 C6 H6B 109.5 ?
H6A C6 H6B 109.5 ?
C4 C6 H6C 109.5 ?
H6A C6 H6C 109.5 ?
H6B C6 H6C 109.5 ?
N2 C7 C8 121.00(19) ?
N2 C7 C1 115.49(17) ?
C8 C7 C1 123.51(18) ?
C9 C8 C7 119.3(2) ?
C9 C8 H8 120.3 ?
C7 C8 H8 120.3 ?
C8 C9 C10 120.37(19) ?
C8 C9 H9 119.8 ?
C10 C9 H9 119.8 ?
C9 C10 C11 116.8(2) ?
C9 C10 C12 121.8(2) ?
C11 C10 C12 121.5(2) ?
N2 C11 C10 123.76(19) ?
N2 C11 H11 118.1 ?
C10 C11 H11 118.1 ?
C10 C12 H12A 109.5 ?
C10 C12 H12B 109.5 ?
H12A C12 H12B 109.5 ?
C10 C12 H12C 109.5 ?
H12A C12 H12C 109.5 ?
H12B C12 H12C 109.5 ?
N3 C13 C14 121.31(19) ?
N3 C13 C19 115.18(17) ?
C14 C13 C19 123.52(18) ?
C15 C14 C13 119.02(19) ?
C15 C14 H14 120.5 ?
C13 C14 H14 120.5 ?
C14 C15 C16 120.34(19) ?
C14 C15 H15 119.8 ?
C16 C15 H15 119.8 ?
C15 C16 C17 116.69(19) ?
C15 C16 C18 122.73(18) ?
C17 C16 C18 120.57(19) ?
N3 C17 C16 123.81(19) ?
N3 C17 H17 118.1 ?
C16 C17 H17 118.1 ?
C16 C18 H18A 109.5 ?
C16 C18 H18B 109.5 ?
H18A C18 H18B 109.5 ?
C16 C18 H18C 109.5 ?
H18A C18 H18C 109.5 ?
H18B C18 H18C 109.5 ?
N4 C19 C20 120.95(19) ?
N4 C19 C13 115.20(17) ?
C20 C19 C13 123.84(18) ?
C19 C20 C21 119.31(19) ?
C19 C20 H20 120.3 ?
C21 C20 H20 120.3 ?
C20 C21 C22 119.93(19) ?
C20 C21 H21 120.0 ?
C22 C21 H21 120.0 ?
C23 C22 C21 116.87(19) ?
C23 C22 C24 120.7(2) ?
C21 C22 C24 122.5(2) ?
N4 C23 C22 124.0(2) ?
N4 C23 H23 118.0 ?
C22 C23 H23 118.0 ?
C22 C24 H24A 109.5 ?
C22 C24 H24B 109.5 ?
H24A C24 H24B 109.5 ?
C22 C24 H24C 109.5 ?
H24A C24 H24C 109.5 ?
H24B C24 H24C 109.5 ?
O1 C25 O2 119.72(19) ?
O1 C25 C26 120.2(2) ?
O2 C25 C26 120.1(2) ?
C25 C26 H26A 109.5 ?
C25 C26 H26B 109.5 ?
H26A C26 H26B 109.5 ?
C25 C26 H26C 109.5 ?
H26A C26 H26C 109.5 ?
H26B C26 H26C 109.5 ?

loop_
_geom_bond_atom_site_label_1
_geom_bond_atom_site_label_2
_geom_bond_distance
_geom_bond_publ_flag
Ni1 N1 2.0510(17) y
Ni1 N4 2.0511(17) y
Ni1 N3 2.0706(16) y
Ni1 N2 2.0784(17) y
Ni1 O1 2.1268(14) y
Ni1 O2 2.1414(15) y
Cl1 O5 1.4346(16) ?
Cl1 O6 1.4405(17) ?
Cl1 O4 1.4422(18) ?
Cl1 O3 1.4437(17) ?
O1 C25 1.266(3) ?
O2 C25 1.271(3) ?
O7A O7B 0.871(9) ?
O7A H1W 0.885(8) ?
O7A H2W 0.886(8) ?
O7B H1W 0.891(10) ?
O7B H3W 0.886(8) ?
N1 C5 1.337(3) ?
N1 C1 1.350(3) ?
N2 C11 1.341(3) ?
N2 C7 1.355(3) ?
N3 C17 1.338(3) ?
N3 C13 1.349(3) ?
N4 C23 1.333(3) ?
N4 C19 1.351(3) ?
C1 C2 1.390(3) ?
C1 C7 1.478(3) ?
C2 C3 1.387(3) ?
C2 H2 0.9500 ?
C3 C4 1.391(3) ?
C3 H3 0.9500 ?
C4 C5 1.390(3) ?
C4 C6 1.501(3) ?
C5 H5 0.9500 ?
C6 H6A 0.9800 ?
C6 H6B 0.9800 ?
C6 H6C 0.9800 ?
C7 C8 1.392(3) ?
C8 C9 1.382(3) ?
C8 H8 0.9500 ?
C9 C10 1.390(3) ?
C9 H9 0.9500 ?
C10 C11 1.393(3) ?
C10 C12 1.505(3) ?
C11 H11 0.9500 ?
C12 H12A 0.9800 ?
C12 H12B 0.9800 ?
C12 H12C 0.9800 ?
C13 C14 1.393(3) ?
C13 C19 1.481(3) ?
C14 C15 1.385(3) ?
C14 H14 0.9500 ?
C15 C16 1.392(3) ?
C15 H15 0.9500 ?
C16 C17 1.394(3) ?
C16 C18 1.504(3) ?
C17 H17 0.9500 ?
C18 H18A 0.9800 ?
C18 H18B 0.9800 ?
C18 H18C 0.9800 ?
C19 C20 1.387(3) ?
C20 C21 1.388(3) ?
C20 H20 0.9500 ?
C21 C22 1.390(3) ?
C21 H21 0.9500 ?
C22 C23 1.385(3) ?
C22 C24 1.502(3) ?
C23 H23 0.9500 ?
C24 H24A 0.9800 ?
C24 H24B 0.9800 ?
C24 H24C 0.9800 ?
C25 C26 1.502(3) ?
C26 H26A 0.9800 ?
C26 H26B 0.9800 ?
C26 H26C 0.9800 ?

loop_
_geom_hbond_atom_site_label_D
_geom_hbond_atom_site_label_H
_geom_hbond_atom_site_label_A
_geom_hbond_site_symmetry_A
_geom_hbond_distance_DH
_geom_hbond_distance_HA
_geom_hbond_distance_DA
_geom_hbond_angle_DHA
O7A H1W O4 . 0.885(8) 2.191(12) 2.971(5) 146.8(18)
O7B H1W O4 . 0.891(10) 2.191(12) 3.011(10) 153(2)
O7A H2W O2 . 0.886(8) 2.129(14) 2.974(5) 159(3)
O7B H3W O7A 2_666 0.886(8) 2.33(5) 3.144(12) 152(11)
O7B H3W O7B 2_666 0.886(8) 2.46(10) 3.19(2) 140(12)
C2 H2 O1 2_756 0.95 2.52 3.376(3) 150.8
C3 H3 O5 2_766 0.95 2.37 3.285(3) 161.4
C5 H5 O2 . 0.95 2.64 3.198(3) 117.8
C20 H20 O2 2_657 0.95 2.56 3.421(3) 151.5
C21 H21 O4 2_657 0.95 2.33 3.267(3) 168.6
C23 H23 O1 . 0.95 2.60 3.158(3) 117.5
C23 H23 O5 1_545 0.95 2.60 3.187(3) 120.1
C26 H26A O7B 2_666 0.98 2.44 3.334(11) 151.0

loop_
_geom_torsion_atom_site_label_1
_geom_torsion_atom_site_label_2
_geom_torsion_atom_site_label_3
_geom_torsion_atom_site_label_4
_geom_torsion
C5 N1 C1 C2 0.5(3)
Ni1 N1 C1 C2 179.49(15)
C5 N1 C1 C7 -179.44(17)
Ni1 N1 C1 C7 -0.5(2)
N1 C1 C2 C3 -0.3(3)
C7 C1 C2 C3 179.70(18)
C1 C2 C3 C4 -0.4(3)
C2 C3 C4 C5 0.8(3)
C2 C3 C4 C6 -178.3(2)
C1 N1 C5 C4 -0.1(3)
Ni1 N1 C5 C4 -178.94(15)
C3 C4 C5 N1 -0.6(3)
C6 C4 C5 N1 178.56(19)
C11 N2 C7 C8 1.5(3)
Ni1 N2 C7 C8 -179.70(14)
C11 N2 C7 C1 -178.06(16)
Ni1 N2 C7 C1 0.7(2)
N1 C1 C7 N2 -0.1(2)
C2 C1 C7 N2 179.88(18)
N1 C1 C7 C8 -179.73(18)
C2 C1 C7 C8 0.3(3)
N2 C7 C8 C9 -2.0(3)
C1 C7 C8 C9 177.59(18)
C7 C8 C9 C10 0.1(3)
C8 C9 C10 C11 2.1(3)
C8 C9 C10 C12 -176.87(19)
C7 N2 C11 C10 0.8(3)
Ni1 N2 C11 C10 -177.76(14)
C9 C10 C11 N2 -2.6(3)
C12 C10 C11 N2 176.34(19)
C17 N3 C13 C14 -1.3(3)
Ni1 N3 C13 C14 175.44(15)
C17 N3 C13 C19 178.34(17)
Ni1 N3 C13 C19 -5.0(2)
N3 C13 C14 C15 0.2(3)
C19 C13 C14 C15 -179.34(19)
C13 C14 C15 C16 1.0(3)
C14 C15 C16 C17 -1.0(3)
C14 C15 C16 C18 178.50(19)
C13 N3 C17 C16 1.2(3)
Ni1 N3 C17 C16 -175.11(15)
C15 C16 C17 N3 0.0(3)
C18 C16 C17 N3 -179.57(18)
C23 N4 C19 C20 -0.3(3)
Ni1 N4 C19 C20 176.39(15)
C23 N4 C19 C13 -179.20(17)
Ni1 N4 C19 C13 -2.5(2)
N3 C13 C19 N4 5.0(3)
C14 C13 C19 N4 -175.41(18)
N3 C13 C19 C20 -173.90(18)
C14 C13 C19 C20 5.7(3)
N4 C19 C20 C21 0.1(3)
C13 C19 C20 C21 178.98(19)
C19 C20 C21 C22 -0.3(3)
C20 C21 C22 C23 0.6(3)
C20 C21 C22 C24 -178.6(2)
C19 N4 C23 C22 0.6(3)
Ni1 N4 C23 C22 -175.66(15)
C21 C22 C23 N4 -0.8(3)
C24 C22 C23 N4 178.44(19)
Ni1 O1 C25 O2 1.4(2)
Ni1 O1 C25 C26 -178.7(2)
Ni1 O2 C25 O1 -1.3(2)
Ni1 O2 C25 C26 178.7(2)
